data_2006235
loop_
_publ_author_name
'Chen, Hao'
'Tan, Ren-Xiang'
'Liu, Zhi-Li'
'Zhao, Cong-Yuan'
'Sun, Jie'

_publ_section_title
;
 A Clerodane Diterpene with Antibacterial Activity from <i>Ajuga
 lupulina</i>
;
_journal_issue 6
_journal_name_full 'Acta Crystallographica Section C'
_journal_page_first 814
_journal_page_last 816
_journal_paper_doi 10.1107/S0108270196013637
_journal_volume 53
_journal_year 1997
_chemical_formula_iupac 'C30 H46 O11'
_chemical_formula_sum 'C30 H46 O11'
_chemical_formula_weight 582.7
_space_group_IT_number 19
_symmetry_cell_setting orthorhombic
_symmetry_space_group_name_Hall 'P 2ac 2ab'
_symmetry_space_group_name_H-M 'P 21 21 21'
_audit_creation_method 'from TEXRAY.INF file'
_cell_angle_alpha 90
_cell_angle_beta 90
_cell_angle_gamma 90
_cell_formula_units_Z 4
_cell_length_a 10.750(2)
_cell_length_b 26.735(6)
_cell_length_c 10.5330(10)
_cell_measurement_reflns_used 20
_cell_measurement_temperature 293
_cell_measurement_theta_max 21.39
_cell_measurement_theta_min 18.71
_cell_volume 3027.2(9)
_computing_cell_refinement 'MSC/AFC Diffractometer Control Software'
_computing_data_collection
;
MSC/AFC Diffractometer Control Software
(Molecular Structure Corporation, 1988)
;
_computing_data_reduction 'TEXSAN (Molecular Structure Corporation, 1985, 1992)'
_computing_publication_material SHELXL93
_computing_structure_refinement SHELXTL-Plus
_computing_structure_solution 'SHELXS86 (Sheldrick, 1985)'
_diffrn_ambient_temperature 20.0
_diffrn_measurement_device 'Rigaku AFC-7R'
_diffrn_measurement_method \q/2\q
_diffrn_radiation_monochromator graphite
_diffrn_radiation_source 'X-ray tube'
_diffrn_radiation_type MoK\a
_diffrn_radiation_wavelength 0.7107
_diffrn_reflns_av_R_equivalents 0.004
_diffrn_reflns_limit_h_max 11
_diffrn_reflns_limit_h_min 0
_diffrn_reflns_limit_k_max 31
_diffrn_reflns_limit_k_min 0
_diffrn_reflns_limit_l_max 12
_diffrn_reflns_limit_l_min 0
_diffrn_reflns_number 2995
_diffrn_reflns_theta_max 25
_diffrn_standards_decay_% none
_diffrn_standards_interval_count 200
_diffrn_standards_number 3
_exptl_absorpt_coefficient_mu 0.097
_exptl_absorpt_correction_type none
_exptl_absorpt_process_details none
_exptl_crystal_colour colorless
_exptl_crystal_density_diffrn 1.278
_exptl_crystal_density_method 'not measured'
_exptl_crystal_description prism
_exptl_crystal_F_000 1256
_exptl_crystal_size_max 0.30
_exptl_crystal_size_mid 0.20
_exptl_crystal_size_min 0.20
_refine_diff_density_max 0.35
_refine_diff_density_min -0.41
_refine_ls_extinction_coef 4E-4(4)
_refine_ls_extinction_method 'Zachariasen (1967) type 2, Gaussian isotropic'
_refine_ls_goodness_of_fit_obs 2.38
_refine_ls_hydrogen_treatment 'H atoms not refined'
_refine_ls_matrix_type full
_refine_ls_number_parameters 380
_refine_ls_number_reflns 2310
_refine_ls_number_restraints 0
_refine_ls_R_factor_all 0.0679
_refine_ls_R_factor_obs .0465
_refine_ls_shift/esd_max 0.020
_refine_ls_structure_factor_coef F
_refine_ls_weighting_details 'w = 1/[\s^2^(F) + 0.0003F^2^]'
_refine_ls_weighting_scheme calc
_refine_ls_wR_factor_all 0.1370
_refine_ls_wR_factor_obs .0614
_reflns_number_observed 2310
_reflns_number_total 2945
_reflns_observed_criterion F>4\s(F)
_cod_data_source_file na1249.cif
_cod_data_source_block afc7
_cod_depositor_comments
;
The following automatic conversions were performed:

'_atom_site_thermal_displace_type' tag value 'Uij' was replaced with
'Uani' value 92 times.

Automatic conversion script
Id: cif_fix_values 1646 2011-03-28 12:23:43Z adriana 

The following automatic conversions were performed:

'_refine_ls_weighting_scheme' value 'w = 1/[\s^2^(F) + 0.0003F^2^]'
was changed to 'calc'. New tag '_refine_ls_weighting_details' was
created. The value of the new tag was set to 'w = 1/[\s^2^(F) +
0.0003F^2^]'.

Automatic conversion script
Id: cif_fix_values 3143 2015-03-26 13:38:13Z robertas 
;
_cod_original_cell_volume 3027.2(15)
_cod_database_code 2006235

loop_
_symmetry_equiv_pos_as_xyz
'   +x,   +y,   +z'
'1/2-x,   -y,1/2+z'
'1/2+x,1/2-y,   -z'
'   -x,1/2+y,1/2-z'

loop_
_atom_site_aniso_label
_atom_site_aniso_U_11
_atom_site_aniso_U_22
_atom_site_aniso_U_33
_atom_site_aniso_U_12
_atom_site_aniso_U_13
_atom_site_aniso_U_23
O(1) .0700(10) .0690(10) .0570(10) .0160(10) .0070(10) .0160(10)
O(2) .0790(10) .0470(10) .0480(10) .0210(10) .0080(10) .0080(10)
O(3) .0630(10) .0410(10) .0510(10) .0120(10) .0000(10) -.0120(10)
O(4) .0500(10) .0470(10) .0750(10) -.0070(10) .0180(10) -.0070(10)
O(5) .0650(10) .0700(10) .0580(10) -.0010(10) -.0030(10) .0060(10)
O(6) .0950(10) .0930(10) .0600(10) .0400(10) .0220(10) .0160(10)
O(7) .0490(10) .0450(10) .0480(10) .0130(10) -.0020(10) .0060(10)
O(8) .0740(10) .0350(10) .0470(10) .0120(10) -.0010(10) .0030(10)
O(9) .0710(10) .0480(10) .0490(10) -.0030(10) .0030(10) .0060(10)
O(10) .0590(10) .0370(10) .0520(10) -.0040(10) -.0040(10) -.0060(10)
O(11) .1290(10) .0540(10) .0740(10) -.0310(10) -.0070(10) .0100(10)
C(1) .0650(10) .0540(10) .0580(10) .0160(10) .0020(10) .0080(10)
C(2) .0780(10) .0420(10) .0930(10) .0120(10) .0080(10) .0020(10)
C(3) .0600(10) .0350(10) .0890(10) -.0020(10) .0010(10) .0030(10)
C(4) .0590(10) .0460(10) .0680(10) .0100(10) .0150(10) .0170(10)
C(5) .0670(10) .0340(10) .0600(10) .0050(10) -.0020(10) -.0070(10)
C(6) .0470(10) .0320(10) .0470(10) .0030(10) .0020(10) .0020(10)
C(7) .0500(10) .0340(10) .0440(10) .0040(10) -.0040(10) .0010(10)
C(8) .0430(10) .0330(10) .0350(10) .0060(10) -.0010(10) .0020(10)
C(9) .0470(10) .0320(10) .0500(10) .0050(10) .0060(10) -.0020(10)
C(10) .0430(10) .0380(10) .0480(10) .0000(10) .0030(10) .0010(10)
C(11) .0550(10) .0350(10) .0430(10) -.0040(10) -.0030(10) -.0030(10)
C(12) .0480(10) .0340(10) .0370(10) .0050(10) -.0010(10) -.0020(10)
C(13) .0470(10) .0320(10) .0390(10) .0070(10) -.0030(10) -.0010(10)
C(14) .0490(10) .0360(10) .0420(10) .0100(10) .0010(10) .0060(10)
C(15) .0470(10) .0440(10) .0560(10) .0020(10) -.0030(10) .0050(10)
C(16) .0490(10) .0370(10) .0530(10) .0010(10) -.0050(10) .0040(10)
C(17) .0940(10) .0850(10) .0760(10) -.0220(10) -.0320(10) .0140(10)
C(18) .0670(10) .0410(10) .0480(10) .0000(10) -.0090(10) -.0030(10)
C(19) .0570(10) .0470(10) .0930(10) -.0080(10) -.0030(10) .0040(10)
C(20) .0600(10) .0530(10) .0460(10) .0050(10) .0000(10) -.0080(10)
C(21) .0530(10) .0500(10) .0480(10) .0110(10) .0030(10) -.0010(10)
C(22) .0800(10) .0640(10) .0680(10) .0340(10) .0020(10) -.0060(10)
C(23) .0570(10) .0280(10) .0460(10) .0060(10) -.0020(10) .0010(10)
C(24) .0450(10) .0410(10) .0420(10) -.0010(10) -.0050(10) .0070(10)
C(25) .0900(10) .0430(10) .0730(10) .0060(10) -.0070(10) .0110(10)
C(26) .0570(10) .0440(10) .0640(10) -.0070(10) .0090(10) -.0050(10)
C(27) .0640(10) .0500(10) .0960(10) -.0100(10) .0140(10) -.0200(10)
C(28) .0920(10) .0660(10) .1290(10) -.0280(10) .0030(10) -.0070(10)
C(29) .1620(10) .0960(10) .1990(10) -.0450(10) .0780(10) -.0670(10)
C(30) .1340(10) .0530(10) .1560(10) .0030(10) -.0060(10) .0110(10)
C(30') .1260(10) .0990(10) .0860(10) .0240(10) .0170(10) -.0380(10)

loop_
_atom_site_label
_atom_site_fract_x
_atom_site_fract_y
_atom_site_fract_z
_atom_site_U_iso_or_equiv
_atom_site_thermal_displace_type
_atom_site_calc_flag
_atom_site_calc_attached_atom
O(1) .71440(10) .54510(10) .45500(10) .0650(10) Uani ? ?
O(2) .56020(10) .59550(10) .36150(10) .0580(10) Uani ? ?
O(3) .51930(10) .83450(10) .35360(10) .0520(10) Uani ? ?
O(4) .90460(10) .76400(10) .20180(10) .0570(10) Uani ? ?
O(5) .86610(10) .57110(10) .30990(10) .0640(10) Uani ? ?
O(6) .23240(10) .78930(10) .4475(2) .0830(10) Uani ? ?
O(7) .29980(10) .78780(10) .24790(10) .0470(10) Uani ? ?
O(8) .48670(10) .82660(10) .08910(10) .0520(10) Uani ? ?
O(9) .51370(10) .82940(10) -.11990(10) .0560(10) Uani ? ?
O(10) .77280(10) .84000(10) .32290(10) .0490(10) Uani ? ?
O(11) .76300(10) .89220(10) .15670(10) .0860(10) Uani ? ?
C(1) .81070(10) .53030(10) .37150(10) .0590(10) Uani ? ?
C(2) .74910(10) .49780(10) .27450(10) .0710(10) Uani ? ?
C(3) .61750(10) .51920(10) .26360(10) .0620(10) Uani ? ?
C(4) .59910(10) .54670(10) .38830(10) .0570(10) Uani ? ?
C(5) .59670(10) .55930(10) .16110(10) .0540(10) Uani ? ?
C(6) .59970(10) .60910(10) .23600(10) .0420(10) Uani ? ?
C(7) .52250(10) .65450(10) .18590(10) .0430(10) Uani ? ?
C(8) .58540(10) .70310(10) .23910(10) .0370(10) Uani ? ?
C(9) .71870(10) .71170(10) .19220(10) .0430(10) Uani ? ?
C(10) .78720(10) .75370(10) .25920(10) .0430(10) Uani ? ?
C(11) .71130(10) .80150(10) .25040(10) .0440(10) Uani ? ?
C(12) .58310(10) .79180(10) .30400(10) .0400(10) Uani ? ?
C(13) .50890(10) .75380(10) .22370(10) .0390(10) Uani ? ?
C(14) .37730(10) .74450(10) .27390(10) .0420(10) Uani ? ?
C(15) .31620(10) .69960(10) .21290(10) .0490(10) Uani ? ?
C(16) .38760(10) .65160(10) .23740(10) .0460(10) Uani ? ?
C(17) .91960(10) .60750(10) .39270(10) .0850(10) Uani ? ?
C(18) .52710(10) .65340(10) .04010(10) .0520(10) Uani ? ?
C(19) .31130(10) .60690(10) .19360(10) .0660(10) Uani ? ?
C(20) .56520(10) .79730(10) .44260(10) .0530(10) Uani ? ?
C(21) .23380(10) .80640(10) .34330(10) .0500(10) Uani ? ?
C(22) .16160(10) .85150(10) .30440(10) .0710(10) Uani ? ?
C(23) .50090(10) .77270(10) .08600(10) .0430(10) Uani ? ?
C(24) .49690(10) .85050(10) -.02150(10) .0430(10) Uani ? ?
C(25) .48300(10) .90530(10) -.0057(2) .0690(10) Uani ? ?
C(26) .79120(10) .88420(10) .26470(10) .0550(10) Uani ? ?
C(27) .84710(10) .92170(10) .35580(10) .0700(10) Uani ? ?
C(28) .92300(10) .95980(10) .28280(10) .0950(10) Uani ? ?
C(29) .75870(10) .93870(10) .44890(10) .1520(10) Uani ? ?
C(30) .65610(10) .96400(10) .39450(10) .1150(10) Uani ? ?
C(30') .74370(10) .98830(10) .49520(10) .1030(10) Uani ? ?
H(4A) .9378 .7368 .1773 .080 Uani ? ?
H(1A) .8725 .5116 .4173 .080 Uani ? ?
H(2A) .7920 .5007 .1949 .080 Uani ? ?
H(2B) .7482 .4634 .3002 .080 Uani ? ?
H(3A) .5577 .4928 .2544 .080 Uani ? ?
H(4B) .5365 .5301 .4377 .080 Uani ? ?
H(5A) .6625 .5583 .0995 .080 Uani ? ?
H(5B) .5185 .5551 .1184 .080 Uani ? ?
H(6A) .6850 .6194 .2423 .080 Uani ? ?
H(8A) .5928 .6978 .3289 .080 Uani ? ?
H(9A) .7649 .6812 .2026 .080 Uani ? ?
H(9B) .7161 .7193 .1032 .080 Uani ? ?
H(10A) .7991 .7450 .3468 .080 Uani ? ?
H(11A) .7048 .8117 .1633 .080 Uani ? ?
H(14A) .3812 .7391 .3639 .080 Uani ? ?
H(15A) .2330 .6963 .2448 .080 Uani ? ?
H(15B) .3112 .7050 .1229 .080 Uani ? ?
H(16A) .3941 .6487 .3280 .080 Uani ? ?
H(17A) .9553 .6343 .3443 .080 Uani ? ?
H(17B) .9831 .5918 .4428 .080 Uani ? ?
H(17C) .8561 .6205 .4475 .080 Uani ? ?
H(18A) .6119 .6554 .0121 .080 Uani ? ?
H(18B) .4812 .6813 .0071 .080 Uani ? ?
H(18C) .4906 .6228 .0101 .080 Uani ? ?
H(19A) .2298 .6085 .2306 .080 Uani ? ?
H(19B) .3514 .5764 .2196 .080 Uani ? ?
H(19C) .3045 .6075 .1028 .080 Uani ? ?
H(20A) .6368 .8059 .4925 .080 Uani ? ?
H(20B) .5062 .7759 .4840 .080 Uani ? ?
H(22A) .1157 .8639 .3759 .080 Uani ? ?
H(22B) .1048 .8425 .2378 .080 Uani ? ?
H(22C) .2171 .8770 .2743 .080 Uani ? ?
H(23A) .4305 .7578 .0447 .080 Uani ? ?
H(23B) .5747 .7635 .0401 .080 Uani ? ?
H(25A) .4900 .9215 -.0867 .080 Uani ? ?
H(25B) .5473 .9172 .0498 .080 Uani ? ?
H(25C) .4031 .9126 .0306 .080 Uani ? ?
H(27A) .9067 .9031 .4045 .080 Uani ? ?
H(28A) .9593 .9834 .3405 .080 Uani ? ?
H(28B) .8695 .9770 .2244 .080 Uani ? ?
H(28C) .9877 .9430 .2366 .080 Uani ? ?
H(29B) .7917 .9663 .4965 .080 Uani ? ?
H(29C) .6889 .9505 .4006 .080 Uani ? ?
H(29A) .7323 .9128 .5059 .080 Uani ? ?
H(30A) .6043 .9738 .4644 .080 Uani ? ?
H(30B) .6098 .9426 .3385 .080 Uani ? ?
H(30C) .6829 .9932 .3491 .080 Uani ? ?
H(30D) .6692 .9893 .5454 .080 Uani ? ?
H(30E) .7409 1.0144 .4326 .080 Uani ? ?
H(30F) .8147 .9931 .5490 .080 Uani ? ?

loop_
_atom_type_symbol
_atom_type_scat_dispersion_real
_atom_type_scat_dispersion_imag
_atom_type_scat_source
C 0.003 0.002 'International Tables'
H 0.000 0.000 'International Tables'
O 0.011 0.006 'International Tables'

loop_
_geom_angle_atom_site_label_1
_geom_angle_atom_site_label_2
_geom_angle_atom_site_label_3
_geom_angle
_geom_angle_publ_flag
C(1) O(1) C(4) 109.80(10) no
C(4) O(2) C(6) 109.50(10) no
C(12) O(3) C(20) 61.80(10) yes
C(1) O(5) C(17) 114.70(10) yes
C(14) O(7) C(21) 117.60(10) no
C(23) O(8) C(24) 116.60(10) no
C(11) O(10) C(26) 116.90(10) no
O(1) C(1) O(5) 112.3(2) no
O(1) C(1) C(2) 105.30(10) no
O(5) C(1) C(2) 108.80(10) yes
C(1) C(2) C(3) 104.20(10) no
C(2) C(3) C(4) 103.70(10) yes
C(2) C(3) C(5) 116.60(10) yes
C(4) C(3) C(5) 104.60(10) no
O(1) C(4) O(2) 112.90(10) yes
O(1) C(4) C(3) 107.30(10) no
O(2) C(4) C(3) 108.40(10) yes
C(3) C(5) C(6) 103.80(10) no
O(2) C(6) C(5) 104.30(10) no
O(2) C(6) C(7) 110.50(10) yes
C(5) C(6) C(7) 119.00(10) no
C(6) C(7) C(8) 107.10(10) yes
C(6) C(7) C(16) 109.90(10) no
C(8) C(7) C(16) 108.70(10) no
C(6) C(7) C(18) 107.70(10) no
C(8) C(7) C(18) 111.10(10) no
C(16) C(7) C(18) 112.20(10) no
C(7) C(8) C(9) 114.40(10) no
C(7) C(8) C(13) 116.40(10) no
C(9) C(8) C(13) 108.80(10) no
C(8) C(9) C(10) 114.50(10) no
O(4) C(10) C(9) 112.00(10) yes
O(4) C(10) C(11) 106.70(10) no
C(9) C(10) C(11) 109.50(10) no
O(10) C(11) C(10) 108.80(10) no
O(10) C(11) C(12) 110.10(10) no
C(10) C(11) C(12) 108.80(10) no
O(3) C(12) C(11) 115.60(10) yes
O(3) C(12) C(13) 118.60(10) no
C(11) C(12) C(13) 112.30(10) no
O(3) C(12) C(20) 59.90(10) yes
C(11) C(12) C(20) 118.00(10) no
C(13) C(12) C(20) 122.60(10) yes
C(8) C(13) C(12) 103.80(10) yes
C(8) C(13) C(14) 107.70(10) no
C(12) C(13) C(14) 113.30(10) no
C(8) C(13) C(23) 113.80(10) no
C(12) C(13) C(23) 109.20(10) yes
C(14) C(13) C(23) 109.10(10) no
O(7) C(14) C(13) 109.60(10) no
O(7) C(14) C(15) 107.70(10) no
C(13) C(14) C(15) 112.60(10) no
C(14) C(15) C(16) 112.30(10) no
C(7) C(16) C(15) 111.80(10) no
C(7) C(16) C(19) 115.90(10) no
C(15) C(16) C(19) 110.00(10) no
O(3) C(20) C(12) 58.30(10) no
O(6) C(21) O(7) 124.2(2) yes
O(6) C(21) C(22) 123.90(10) no
O(7) C(21) C(22) 111.90(10) no
O(8) C(23) C(13) 108.10(10) no
O(8) C(24) O(9) 123.0(2) no
O(8) C(24) C(25) 111.50(10) no
O(9) C(24) C(25) 125.50(10) no
O(10) C(26) O(11) 123.5(2) no
O(10) C(26) C(27) 110.60(10) no
O(11) C(26) C(27) 125.8(2) no
C(26) C(27) C(28) 109.70(10) no
C(26) C(27) C(29) 112.30(10) no
C(28) C(27) C(29) 119.4(2) no
C(27) C(29) C(30) 112.90(10) no
C(27) C(29) C(30') 127.00(10) no

loop_
_geom_bond_atom_site_label_1
_geom_bond_atom_site_label_2
_geom_bond_site_symmetry_1
_geom_bond_site_symmetry_2
_geom_bond_distance
_geom_bond_publ_flag
O(1) C(1) ? ? 1.4150(10) yes
O(1) C(4) ? ? 1.4260(10) no
O(2) C(4) ? ? 1.397(2) no
O(2) C(6) ? ? 1.4350(10) no
O(3) C(12) ? ? 1.429(2) yes
O(3) C(20) ? ? 1.453(2) yes
O(4) C(10) ? ? 1.4260(10) yes
O(5) C(1) ? ? 1.402(2) no
O(5) C(17) ? ? 1.427(2) yes
O(6) C(21) ? ? 1.1880(10) yes
O(7) C(14) ? ? 1.453(2) no
O(7) C(21) ? ? 1.3280(10) no
O(8) C(23) ? ? 1.451(2) no
O(8) C(24) ? ? 1.333(2) no
O(9) C(24) ? ? 1.194(2) no
O(10) C(11) ? ? 1.442(2) no
O(10) C(26) ? ? 1.345(2) no
O(11) C(26) ? ? 1.1960(10) no
C(1) C(2) ? ? 1.494(2) no
C(2) C(3) ? ? 1.531(2) no
C(3) C(4) ? ? 1.519(2) no
C(3) C(5) ? ? 1.537(2) no
C(5) C(6) ? ? 1.546(2) no
C(6) C(7) ? ? 1.564(2) no
C(7) C(8) ? ? 1.568(2) no
C(7) C(16) ? ? 1.5510(10) no
C(7) C(18) ? ? 1.5360(10) no
C(8) C(9) ? ? 1.5320(10) no
C(8) C(13) ? ? 1.593(2) yes
C(9) C(10) ? ? 1.517(2) no
C(10) C(11) ? ? 1.519(2) no
C(11) C(12) ? ? 1.5120(10) no
C(12) C(13) ? ? 1.545(2) no
C(12) C(20) ? ? 1.4800(10) yes
C(13) C(14) ? ? 1.5310(10) yes
C(13) C(23) ? ? 1.5380(10) yes
C(14) C(15) ? ? 1.511(2) no
C(15) C(16) ? ? 1.516(2) no
C(16) C(19) ? ? 1.522(2) no
C(21) C(22) ? ? 1.492(2) no
C(24) C(25) ? ? 1.481(3) no
C(26) C(27) ? ? 1.512(2) no
C(27) C(28) ? ? 1.514(2) no
C(27) C(29) ? ? 1.4390(10) no
C(29) C(30) ? ? 1.415(2) no
C(29) C(30') ? ? 1.423(3) no
C(30) C(30') ? ? 1.560(5) no
